data_4318209
loop_
_publ_author_name
'Hendrik Ehlich'
'Annette Schier'
'Hubert Schmidbaur'

_publ_section_title
;
 Aurophilicity-Based One-Dimensional Arrays of Gold(I) Phenylene-1,3- and
 -1,4-dithiolates
;
_journal_name_full 'Inorganic Chemistry'
_journal_page_first 3721
_journal_page_last 3727
_journal_paper_doi 10.1021/ic020107i
_journal_volume 41
_journal_year 2002
_chemical_formula_sum 'C91 H90 Au4 B2 Cl2 F8 P4 S2'
_chemical_formula_weight 2404.02
_chemical_name_systematic
;
  ?
;
_space_group_IT_number 15
_symmetry_cell_setting monoclinic
_symmetry_space_group_name_Hall '-C 2yc'
_symmetry_space_group_name_H-M 'C 1 2/c 1'
_atom_sites_solution_hydrogens geom
_atom_sites_solution_primary direct
_atom_sites_solution_secondary difmap
_audit_creation_method SHELXL-97
_cell_angle_alpha 90.00
_cell_angle_beta 108.309(1)
_cell_angle_gamma 90.00
_cell_formula_units_Z 8
_cell_length_a 43.3854(3)
_cell_length_b 23.5896(1)
_cell_length_c 18.3088(1)
_cell_measurement_reflns_used 228263
_cell_measurement_temperature 143(2)
_cell_volume 17789.4(2)
_computing_cell_refinement SCALEPACK
_computing_data_collection XPRESS
_computing_data_reduction DENZO
_computing_molecular_graphics SHELXTL-PLUS
_computing_publication_material 'SHELXL-97 (Sheldrick, 1997)'
_computing_structure_refinement 'SHELXL-97 (Sheldrick, 1997)'
_computing_structure_solution 'SHELXS-97 (Sheldrick, 1990)'
_diffrn_ambient_temperature 143(2)
_diffrn_measured_fraction_theta_full 0.992
_diffrn_measured_fraction_theta_max 0.992
_diffrn_measurement_device_type 'Nonius DIP 2020'
_diffrn_measurement_method phi-rotation
_diffrn_radiation_monochromator graphite
_diffrn_radiation_source 'fine-focus sealed tube'
_diffrn_radiation_type MoK\a
_diffrn_radiation_wavelength 0.71073
_diffrn_reflns_av_R_equivalents 0.044
_diffrn_reflns_av_sigmaI/netI 0.040
_diffrn_reflns_limit_h_max 55
_diffrn_reflns_limit_h_min 0
_diffrn_reflns_limit_k_max 30
_diffrn_reflns_limit_k_min 0
_diffrn_reflns_limit_l_max 22
_diffrn_reflns_limit_l_min -23
_diffrn_reflns_number 228263
_diffrn_reflns_theta_full 27.18
_diffrn_reflns_theta_max 27.18
_diffrn_reflns_theta_min 3.17
_exptl_absorpt_coefficient_mu 6.817
_exptl_crystal_colour colorless
_exptl_crystal_density_diffrn 1.795
_exptl_crystal_density_method 'not measured'
_exptl_crystal_description triangle
_exptl_crystal_F_000 9280
_exptl_crystal_size_max 0.45
_exptl_crystal_size_mid 0.45
_exptl_crystal_size_min 0.40
_refine_diff_density_max 1.620
_refine_diff_density_min -1.705
_refine_diff_density_rms 0.148
_refine_ls_extinction_method none
_refine_ls_goodness_of_fit_ref 1.075
_refine_ls_hydrogen_treatment riding
_refine_ls_matrix_type full
_refine_ls_number_parameters 1018
_refine_ls_number_reflns 19624
_refine_ls_number_restraints 0
_refine_ls_restrained_S_all 1.075
_refine_ls_R_factor_all 0.0407
_refine_ls_R_factor_gt 0.0360
_refine_ls_shift/su_max 0.001
_refine_ls_shift/su_mean 0.000
_refine_ls_structure_factor_coef Fsqd
_refine_ls_weighting_details 'calc w=1/[\s^2^(Fo^2^)+(0.0518P)^2^+88.0272P] where P=(Fo^2^+2Fc^2^)/3'
_refine_ls_weighting_scheme calc
_refine_ls_wR_factor_gt 0.0903
_refine_ls_wR_factor_ref 0.0935
_reflns_number_gt 17731
_reflns_number_total 19624
_reflns_threshold_expression >2sigma(I)
_cod_data_source_file ic020107i_2.cif
_cod_data_source_block hend14
_cod_original_cell_volume 17789.44(17)
_cod_database_code 4318209

loop_
_symmetry_equiv_pos_as_xyz
'x, y, z'
'-x, y, -z+1/2'
'x+1/2, y+1/2, z'
'-x+1/2, y+1/2, -z+1/2'
'-x, -y, -z'
'x, -y, z-1/2'
'-x+1/2, -y+1/2, -z'
'x+1/2, -y+1/2, z-1/2'

loop_
_atom_site_label
_atom_site_type_symbol
_atom_site_fract_x
_atom_site_fract_y
_atom_site_fract_z
_atom_site_U_iso_or_equiv
_atom_site_adp_type
_atom_site_occupancy
_atom_site_symmetry_multiplicity
_atom_site_calc_flag
_atom_site_refinement_flags
_atom_site_disorder_assembly
_atom_site_disorder_group
Au1 Au 0.222109(4) 0.290814(7) 0.566183(10) 0.02667(5) Uani 1 1 d . . .
Au2 Au 0.218734(4) 0.294649(7) 0.388630(10) 0.02538(5) Uani 1 1 d . . .
Au3 Au 0.033631(4) 0.182836(7) 0.245931(9) 0.02476(5) Uani 1 1 d . . .
Au4 Au 0.035130(4) 0.316775(7) 0.250103(9) 0.02603(5) Uani 1 1 d . . .
S1 S 0.20075(2) 0.22933(5) 0.46251(6) 0.0237(2) Uani 1 1 d . . .
S2 S 0.04622(2) 0.24842(4) 0.34839(6) 0.0232(2) Uani 1 1 d . . .
P1 P 0.23618(3) 0.35904(5) 0.65870(7) 0.0292(2) Uani 1 1 d . . .
P3 P 0.02941(3) 0.11799(5) 0.15099(7) 0.0280(2) Uani 1 1 d . . .
P2 P 0.23181(3) 0.36273(5) 0.31549(7) 0.0262(2) Uani 1 1 d . . .
P4 P 0.03081(3) 0.37615(5) 0.14921(7) 0.0291(2) Uani 1 1 d . . .
C1 C 0.15739(10) 0.23902(18) 0.4319(2) 0.0244(8) Uani 1 1 d . . .
C2 C 0.14169(11) 0.29105(19) 0.4249(3) 0.0320(10) Uani 1 1 d . . .
H2A H 0.1541 0.3248 0.4384 0.038 Uiso 1 1 calc R . .
C3 C 0.10839(11) 0.2942(2) 0.3987(3) 0.0333(10) Uani 1 1 d . . .
H3A H 0.0980 0.3301 0.3936 0.040 Uiso 1 1 calc R . .
C4 C 0.09002(10) 0.24532(18) 0.3797(3) 0.0246(9) Uani 1 1 d . . .
C5 C 0.10553(12) 0.1930(2) 0.3891(4) 0.0403(12) Uani 1 1 d . . .
H5A H 0.0930 0.1592 0.3786 0.048 Uiso 1 1 calc R . .
C6 C 0.13909(11) 0.1900(2) 0.4138(3) 0.0375(12) Uani 1 1 d . . .
H6A H 0.1496 0.1542 0.4182 0.045 Uiso 1 1 calc R . .
C111 C 0.23726(11) 0.4279(2) 0.6147(3) 0.0314(10) Uani 1 1 d . . .
C112 C 0.25978(12) 0.4693(2) 0.6487(3) 0.0332(10) Uani 1 1 d . . .
H11A H 0.2758 0.4623 0.6968 0.040 Uiso 1 1 calc R . .
C113 C 0.25897(13) 0.5215(2) 0.6122(3) 0.0371(11) Uani 1 1 d . . .
H11B H 0.2746 0.5497 0.6357 0.045 Uiso 1 1 calc R . .
C114 C 0.23567(14) 0.5330(2) 0.5419(3) 0.0393(11) Uani 1 1 d . . .
C115 C 0.21317(13) 0.4910(3) 0.5088(3) 0.0434(13) Uani 1 1 d . . .
H11C H 0.1971 0.4980 0.4607 0.052 Uiso 1 1 calc R . .
C116 C 0.21375(12) 0.4397(2) 0.5444(3) 0.0404(12) Uani 1 1 d . . .
H11D H 0.1980 0.4118 0.5209 0.048 Uiso 1 1 calc R . .
C117 C 0.23489(18) 0.5894(3) 0.5022(4) 0.0557(16) Uani 1 1 d . . .
H11E H 0.2170 0.5897 0.4536 0.083 Uiso 1 1 calc R . .
H11F H 0.2555 0.5952 0.4917 0.083 Uiso 1 1 calc R . .
H11G H 0.2317 0.6199 0.5355 0.083 Uiso 1 1 calc R . .
C121 C 0.27475(11) 0.3509(2) 0.7340(3) 0.0313(10) Uani 1 1 d . . .
C122 C 0.27618(12) 0.3465(2) 0.8110(3) 0.0358(11) Uani 1 1 d . . .
H12A H 0.2568 0.3479 0.8245 0.043 Uiso 1 1 calc R . .
C123 C 0.30599(13) 0.3401(2) 0.8680(3) 0.0417(12) Uani 1 1 d . . .
H12B H 0.3066 0.3367 0.9201 0.050 Uiso 1 1 calc R . .
C124 C 0.33480(13) 0.3385(2) 0.8508(3) 0.0405(12) Uani 1 1 d . . .
C125 C 0.33330(13) 0.3429(3) 0.7739(4) 0.0477(14) Uani 1 1 d . . .
H12C H 0.3528 0.3417 0.7608 0.057 Uiso 1 1 calc R . .
C126 C 0.30348(12) 0.3491(2) 0.7153(3) 0.0412(12) Uani 1 1 d . . .
H12D H 0.3029 0.3520 0.6631 0.049 Uiso 1 1 calc R . .
C127 C 0.36710(15) 0.3326(3) 0.9129(4) 0.0592(17) Uani 1 1 d . . .
H12E H 0.3636 0.3301 0.9632 0.089 Uiso 1 1 calc R . .
H12F H 0.3806 0.3658 0.9120 0.089 Uiso 1 1 calc R . .
H12G H 0.3780 0.2983 0.9039 0.089 Uiso 1 1 calc R . .
C131 C 0.20583(11) 0.3628(2) 0.7071(3) 0.0314(10) Uani 1 1 d . . .
C132 C 0.18943(12) 0.3136(2) 0.7153(3) 0.0362(11) Uani 1 1 d . . .
H13A H 0.1937 0.2790 0.6938 0.043 Uiso 1 1 calc R . .
C133 C 0.16698(13) 0.3151(3) 0.7548(3) 0.0421(12) Uani 1 1 d . . .
H13B H 0.1559 0.2813 0.7600 0.051 Uiso 1 1 calc R . .
C134 C 0.16048(13) 0.3646(3) 0.7866(3) 0.0409(12) Uani 1 1 d . . .
C135 C 0.17727(15) 0.4137(3) 0.7795(3) 0.0463(13) Uani 1 1 d . . .
H13C H 0.1733 0.4480 0.8023 0.056 Uiso 1 1 calc R . .
C136 C 0.19953(13) 0.4131(2) 0.7400(3) 0.0400(11) Uani 1 1 d . . .
H13D H 0.2106 0.4469 0.7351 0.048 Uiso 1 1 calc R . .
C137 C 0.13473(18) 0.3663(4) 0.8267(4) 0.0660(19) Uani 1 1 d . . .
H13E H 0.1333 0.4049 0.8455 0.099 Uiso 1 1 calc R . .
H13F H 0.1406 0.3399 0.8702 0.099 Uiso 1 1 calc R . .
H13G H 0.1137 0.3554 0.7903 0.099 Uiso 1 1 calc R . .
C211 C 0.19587(11) 0.4001(2) 0.2581(3) 0.0287(9) Uani 1 1 d . . .
C212 C 0.17087(12) 0.4092(2) 0.2890(3) 0.0355(11) Uani 1 1 d . . .
H21A H 0.1720 0.3928 0.3372 0.043 Uiso 1 1 calc R . .
C213 C 0.14424(12) 0.4420(2) 0.2497(3) 0.0357(11) Uani 1 1 d . . .
H21B H 0.1273 0.4477 0.2714 0.043 Uiso 1 1 calc R . .
C214 C 0.14204(12) 0.4664(2) 0.1800(3) 0.0333(10) Uani 1 1 d . . .
C215 C 0.16680(12) 0.4567(2) 0.1476(3) 0.0331(10) Uani 1 1 d . . .
H21C H 0.1653 0.4726 0.0990 0.040 Uiso 1 1 calc R . .
C216 C 0.19372(11) 0.4237(2) 0.1867(3) 0.0309(10) Uani 1 1 d . . .
H21D H 0.2105 0.4173 0.1646 0.037 Uiso 1 1 calc R . .
C217 C 0.11369(13) 0.5048(2) 0.1396(3) 0.0426(12) Uani 1 1 d . . .
H21E H 0.1161 0.5182 0.0911 0.064 Uiso 1 1 calc R . .
H21F H 0.1133 0.5373 0.1727 0.064 Uiso 1 1 calc R . .
H21G H 0.0933 0.4836 0.1291 0.064 Uiso 1 1 calc R . .
C221 C 0.25870(11) 0.4155(2) 0.3735(3) 0.0292(9) Uani 1 1 d . . .
C222 C 0.27402(12) 0.4068(2) 0.4511(3) 0.0321(10) Uani 1 1 d . . .
H22A H 0.2702 0.3728 0.4745 0.039 Uiso 1 1 calc R . .
C223 C 0.29497(12) 0.4472(2) 0.4950(3) 0.0359(11) Uani 1 1 d . . .
H22B H 0.3050 0.4403 0.5484 0.043 Uiso 1 1 calc R . .
C224 C 0.30170(12) 0.4970(2) 0.4636(3) 0.0385(11) Uani 1 1 d . . .
C225 C 0.28639(15) 0.5056(2) 0.3845(3) 0.0463(13) Uani 1 1 d . . .
H22C H 0.2908 0.5391 0.3608 0.056 Uiso 1 1 calc R . .
C226 C 0.26507(13) 0.4660(2) 0.3410(3) 0.0385(11) Uani 1 1 d . . .
H22D H 0.2545 0.4732 0.2879 0.046 Uiso 1 1 calc R . .
C227 C 0.32425(17) 0.5411(3) 0.5115(4) 0.0614(18) Uani 1 1 d . . .
H22E H 0.3326 0.5280 0.5649 0.092 Uiso 1 1 calc R . .
H22F H 0.3124 0.5768 0.5096 0.092 Uiso 1 1 calc R . .
H22G H 0.3424 0.5473 0.4913 0.092 Uiso 1 1 calc R . .
C231 C 0.25167(11) 0.3359(2) 0.2486(3) 0.0290(9) Uani 1 1 d . . .
C232 C 0.28316(12) 0.3512(2) 0.2527(3) 0.0360(11) Uani 1 1 d . . .
H23A H 0.2953 0.3759 0.2923 0.043 Uiso 1 1 calc R . .
C233 C 0.29706(13) 0.3302(3) 0.1986(3) 0.0427(12) Uani 1 1 d . . .
H23B H 0.3186 0.3408 0.2017 0.051 Uiso 1 1 calc R . .
C234 C 0.27968(15) 0.2940(2) 0.1406(3) 0.0420(12) Uani 1 1 d . . .
C235 C 0.24835(15) 0.2783(2) 0.1378(3) 0.0431(12) Uani 1 1 d . . .
H23C H 0.2363 0.2533 0.0985 0.052 Uiso 1 1 calc R . .
C236 C 0.23435(14) 0.2986(2) 0.1915(3) 0.0377(11) Uani 1 1 d . . .
H23D H 0.2131 0.2870 0.1891 0.045 Uiso 1 1 calc R . .
C237 C 0.29430(17) 0.2718(3) 0.0810(4) 0.0586(17) Uani 1 1 d . . .
H23E H 0.3162 0.2871 0.0913 0.088 Uiso 1 1 calc R . .
H23F H 0.2808 0.2835 0.0296 0.088 Uiso 1 1 calc R . .
H23G H 0.2953 0.2303 0.0835 0.088 Uiso 1 1 calc R . .
C311 C -0.00408(12) 0.0686(2) 0.1311(3) 0.0340(10) Uani 1 1 d . . .
C312 C -0.03582(13) 0.0869(2) 0.0932(3) 0.0406(12) Uani 1 1 d . . .
H31A H -0.0400 0.1257 0.0797 0.049 Uiso 1 1 calc R . .
C313 C -0.06105(14) 0.0482(3) 0.0757(3) 0.0479(14) Uani 1 1 d . . .
H31B H -0.0823 0.0607 0.0480 0.057 Uiso 1 1 calc R . .
C314 C -0.05618(15) -0.0081(3) 0.0972(4) 0.0499(14) Uani 1 1 d . . .
C315 C -0.02512(17) -0.0254(3) 0.1379(4) 0.0539(15) Uani 1 1 d . . .
H31C H -0.0215 -0.0635 0.1551 0.065 Uiso 1 1 calc R . .
C316 C 0.00090(15) 0.0119(2) 0.1542(4) 0.0476(14) Uani 1 1 d . . .
H31D H 0.0222 -0.0011 0.1811 0.057 Uiso 1 1 calc R . .
C317 C -0.08367(19) -0.0508(3) 0.0787(5) 0.073(2) Uani 1 1 d . . .
H31E H -0.1040 -0.0321 0.0493 0.110 Uiso 1 1 calc R . .
H31F H -0.0858 -0.0660 0.1266 0.110 Uiso 1 1 calc R . .
H31G H -0.0790 -0.0817 0.0481 0.110 Uiso 1 1 calc R . .
C321 C 0.02808(12) 0.1519(2) 0.0613(3) 0.0321(10) Uani 1 1 d . . .
C322 C 0.05034(13) 0.1957(2) 0.0658(3) 0.0374(11) Uani 1 1 d . . .
H32A H 0.0645 0.2071 0.1146 0.045 Uiso 1 1 calc R . .
C323 C 0.05203(14) 0.2224(3) 0.0000(3) 0.0447(13) Uani 1 1 d . . .
H32B H 0.0681 0.2507 0.0041 0.054 Uiso 1 1 calc R . .
C324 C 0.03081(16) 0.2088(3) -0.0718(4) 0.0485(14) Uani 1 1 d . . .
C325 C 0.00821(17) 0.1661(3) -0.0754(3) 0.0540(15) Uani 1 1 d . . .
H32C H -0.0070 0.1567 -0.1238 0.065 Uiso 1 1 calc R . .
C326 C 0.00712(15) 0.1369(3) -0.0103(3) 0.0449(13) Uani 1 1 d . . .
H32D H -0.0079 0.1068 -0.0149 0.054 Uiso 1 1 calc R . .
C327 C 0.0317(2) 0.2409(4) -0.1416(4) 0.074(2) Uani 1 1 d . . .
H32E H 0.0494 0.2688 -0.1270 0.110 Uiso 1 1 calc R . .
H32F H 0.0110 0.2606 -0.1642 0.110 Uiso 1 1 calc R . .
H32G H 0.0353 0.2145 -0.1794 0.110 Uiso 1 1 calc R . .
C331 C 0.06570(11) 0.0745(2) 0.1766(3) 0.0305(9) Uani 1 1 d . . .
C332 C 0.07662(16) 0.0486(3) 0.1222(3) 0.0581(18) Uani 1 1 d . . .
H33A H 0.0647 0.0526 0.0692 0.070 Uiso 1 1 calc R . .
C333 C 0.10492(19) 0.0166(4) 0.1440(4) 0.070(2) Uani 1 1 d . . .
H33B H 0.1119 -0.0016 0.1057 0.084 Uiso 1 1 calc R . .
C334 C 0.12313(14) 0.0109(3) 0.2209(4) 0.0476(14) Uani 1 1 d . . .
C335 C 0.11169(17) 0.0357(3) 0.2743(4) 0.0600(18) Uani 1 1 d . . .
H33C H 0.1233 0.0309 0.3273 0.072 Uiso 1 1 calc R . .
C336 C 0.08374(16) 0.0674(3) 0.2533(3) 0.0554(17) Uani 1 1 d . . .
H33D H 0.0766 0.0848 0.2921 0.067 Uiso 1 1 calc R . .
C337 C 0.15456(18) -0.0234(4) 0.2461(5) 0.083(3) Uani 1 1 d . . .
H33E H 0.1637 -0.0223 0.3023 0.124 Uiso 1 1 calc R . .
H33F H 0.1701 -0.0071 0.2231 0.124 Uiso 1 1 calc R . .
H33G H 0.1500 -0.0627 0.2290 0.124 Uiso 1 1 calc R . .
C411 C 0.06436(11) 0.3615(2) 0.1125(3) 0.0317(10) Uani 1 1 d . . .
C412 C 0.06490(13) 0.3819(2) 0.0416(3) 0.0417(12) Uani 1 1 d . . .
H41A H 0.0471 0.4032 0.0102 0.050 Uiso 1 1 calc R . .
C413 C 0.09156(14) 0.3711(3) 0.0166(3) 0.0461(13) Uani 1 1 d . . .
H41B H 0.0918 0.3857 -0.0315 0.055 Uiso 1 1 calc R . .
C414 C 0.11791(13) 0.3393(3) 0.0612(3) 0.0431(12) Uani 1 1 d . . .
C415 C 0.11744(12) 0.3202(3) 0.1319(3) 0.0412(12) Uani 1 1 d . . .
H41C H 0.1355 0.2994 0.1636 0.049 Uiso 1 1 calc R . .
C416 C 0.09087(12) 0.3307(2) 0.1578(3) 0.0350(10) Uani 1 1 d . . .
H41D H 0.0909 0.3168 0.2065 0.042 Uiso 1 1 calc R . .
C417 C 0.14617(15) 0.3267(3) 0.0324(4) 0.0577(17) Uani 1 1 d . . .
H41E H 0.1623 0.3041 0.0708 0.087 Uiso 1 1 calc R . .
H41F H 0.1561 0.3624 0.0238 0.087 Uiso 1 1 calc R . .
H41G H 0.1385 0.3055 -0.0160 0.087 Uiso 1 1 calc R . .
C421 C 0.03186(11) 0.4510(2) 0.1709(3) 0.0317(10) Uani 1 1 d . . .
C422 C 0.02330(12) 0.4921(2) 0.1136(3) 0.0363(11) Uani 1 1 d . . .
H42A H 0.0156 0.4808 0.0611 0.044 Uiso 1 1 calc R . .
C423 C 0.02585(13) 0.5496(2) 0.1321(3) 0.0405(12) Uani 1 1 d . . .
H42B H 0.0197 0.5771 0.0922 0.049 Uiso 1 1 calc R . .
C424 C 0.03728(13) 0.5673(2) 0.2086(3) 0.0399(11) Uani 1 1 d . . .
C425 C 0.04628(14) 0.5259(2) 0.2653(3) 0.0449(13) Uani 1 1 d . . .
H42C H 0.0544 0.5371 0.3177 0.054 Uiso 1 1 calc R . .
C426 C 0.04373(12) 0.4690(2) 0.2475(3) 0.0365(11) Uani 1 1 d . . .
H42D H 0.0501 0.4417 0.2877 0.044 Uiso 1 1 calc R . .
C427 C 0.04004(17) 0.6299(3) 0.2285(4) 0.0572(16) Uani 1 1 d . . .
H42E H 0.0483 0.6344 0.2845 0.086 Uiso 1 1 calc R . .
H42F H 0.0186 0.6477 0.2086 0.086 Uiso 1 1 calc R . .
H42G H 0.0550 0.6480 0.2053 0.086 Uiso 1 1 calc R . .
C431 C -0.00619(11) 0.3639(2) 0.0701(3) 0.0305(10) Uani 1 1 d . . .
C432 C -0.00772(12) 0.3181(2) 0.0213(3) 0.0360(11) Uani 1 1 d . . .
H43A H 0.0111 0.2960 0.0261 0.043 Uiso 1 1 calc R . .
C433 C -0.03665(13) 0.3049(2) -0.0342(3) 0.0405(12) Uani 1 1 d . . .
H43B H -0.0374 0.2736 -0.0673 0.049 Uiso 1 1 calc R . .
C434 C -0.06488(13) 0.3361(3) -0.0431(3) 0.0407(12) Uani 1 1 d . . .
C435 C -0.06306(12) 0.3822(2) 0.0059(3) 0.0386(11) Uani 1 1 d . . .
H43C H -0.0819 0.4044 0.0008 0.046 Uiso 1 1 calc R . .
C436 C -0.03394(12) 0.3961(2) 0.0623(3) 0.0332(10) Uani 1 1 d . . .
H43D H -0.0331 0.4276 0.0953 0.040 Uiso 1 1 calc R . .
C437 C -0.09644(16) 0.3222(3) -0.1034(4) 0.0618(18) Uani 1 1 d . . .
H43E H -0.1131 0.3491 -0.1000 0.093 Uiso 1 1 calc R . .
H43F H -0.1031 0.2837 -0.0952 0.093 Uiso 1 1 calc R . .
H43G H -0.0937 0.3248 -0.1545 0.093 Uiso 1 1 calc R . .
B1 B 0.11957(17) 0.4683(3) 0.4298(4) 0.0472(15) Uani 1 1 d . . .
F11 F 0.10720(10) 0.42703(16) 0.3746(2) 0.0575(9) Uani 1 1 d . . .
F12 F 0.13767(9) 0.4412(2) 0.4978(2) 0.0662(11) Uani 1 1 d . . .
F13 F 0.09364(12) 0.49671(18) 0.4419(2) 0.0725(12) Uani 1 1 d . . .
F14 F 0.13887(13) 0.5052(2) 0.4048(3) 0.0931(17) Uani 1 1 d . . .
B2 B -0.1146(3) -0.1746(5) 0.1688(9) 0.097(4) Uani 1 1 d . . .
F21 F -0.12274(19) -0.2056(4) 0.2212(5) 0.159(3) Uani 1 1 d . . .
F22 F -0.08273(17) -0.1580(3) 0.1994(6) 0.162(4) Uani 1 1 d . . .
F23 F -0.13498(19) -0.1328(3) 0.1469(8) 0.216(6) Uani 1 1 d . . .
F24 F -0.1154(3) -0.2081(7) 0.1124(6) 0.268(8) Uani 1 1 d . . .
C01 C 0.1235(4) 0.1651(8) 0.6116(10) 0.208(11) Uani 1 1 d . . .
H01A H 0.1316 0.2030 0.6035 0.250 Uiso 1 1 calc R . .
H01B H 0.1285 0.1597 0.6677 0.250 Uiso 1 1 calc R . .
Cl1 Cl 0.14433(6) 0.11542(13) 0.57848(14) 0.1030(8) Uani 1 1 d . . .
Cl2 Cl 0.08179(7) 0.16452(14) 0.57007(18) 0.1164(11) Uani 1 1 d . . .

loop_
_atom_site_aniso_label
_atom_site_aniso_U_11
_atom_site_aniso_U_22
_atom_site_aniso_U_33
_atom_site_aniso_U_23
_atom_site_aniso_U_13
_atom_site_aniso_U_12
Au1 0.02030(8) 0.02863(9) 0.02736(9) -0.00060(6) 0.00217(7) -0.00051(6)
Au2 0.02195(8) 0.02520(9) 0.02719(9) 0.00384(6) 0.00515(7) -0.00081(6)
Au3 0.01905(8) 0.02725(9) 0.02585(9) -0.00058(6) 0.00400(7) 0.00082(6)
Au4 0.01948(8) 0.02867(9) 0.02683(9) 0.00634(6) 0.00281(7) 0.00098(6)
S1 0.0187(4) 0.0236(5) 0.0257(5) 0.0030(4) 0.0027(4) 0.0002(4)
S2 0.0183(5) 0.0269(5) 0.0223(5) 0.0030(4) 0.0036(4) 0.0003(4)
P1 0.0253(5) 0.0292(6) 0.0290(6) -0.0033(5) 0.0028(5) -0.0005(5)
P3 0.0265(5) 0.0283(6) 0.0274(5) -0.0019(5) 0.0058(4) 0.0020(5)
P2 0.0258(5) 0.0255(5) 0.0269(5) 0.0043(4) 0.0078(4) -0.0001(4)
P4 0.0249(5) 0.0312(6) 0.0282(6) 0.0096(5) 0.0041(4) 0.0027(5)
C1 0.021(2) 0.025(2) 0.024(2) 0.0028(17) 0.0024(17) 0.0000(16)
C2 0.020(2) 0.024(2) 0.045(3) -0.0033(19) 0.0010(19) -0.0035(17)
C3 0.024(2) 0.026(2) 0.047(3) -0.004(2) 0.007(2) 0.0023(18)
C4 0.021(2) 0.028(2) 0.023(2) 0.0048(16) 0.0037(16) 0.0008(16)
C5 0.029(2) 0.023(2) 0.061(3) 0.008(2) 0.004(2) -0.0041(19)
C6 0.021(2) 0.023(2) 0.057(3) 0.003(2) -0.003(2) 0.0022(18)
C111 0.028(2) 0.034(2) 0.031(2) -0.0014(19) 0.0072(19) 0.0028(19)
C112 0.040(3) 0.029(2) 0.029(2) -0.0063(19) 0.009(2) 0.000(2)
C113 0.043(3) 0.033(2) 0.036(3) -0.003(2) 0.014(2) -0.002(2)
C114 0.049(3) 0.033(3) 0.039(3) 0.001(2) 0.018(2) 0.008(2)
C115 0.041(3) 0.047(3) 0.035(3) 0.006(2) 0.002(2) 0.007(2)
C116 0.031(2) 0.041(3) 0.040(3) 0.002(2) -0.002(2) 0.003(2)
C117 0.076(4) 0.038(3) 0.050(3) 0.009(3) 0.015(3) 0.008(3)
C121 0.027(2) 0.028(2) 0.035(2) -0.0028(19) 0.0046(19) 0.0013(18)
C122 0.033(2) 0.036(3) 0.034(2) 0.001(2) 0.005(2) 0.001(2)
C123 0.041(3) 0.036(3) 0.040(3) 0.001(2) 0.002(2) 0.002(2)
C124 0.032(3) 0.031(2) 0.045(3) -0.004(2) -0.007(2) 0.002(2)
C125 0.027(2) 0.054(3) 0.057(4) -0.006(3) 0.006(2) 0.004(2)
C126 0.030(2) 0.052(3) 0.037(3) -0.007(2) 0.005(2) 0.002(2)
C127 0.037(3) 0.054(4) 0.068(4) -0.003(3) -0.011(3) 0.005(3)
C131 0.025(2) 0.032(2) 0.032(2) 0.0002(19) 0.0020(18) 0.0036(18)
C132 0.033(2) 0.035(3) 0.037(3) -0.002(2) 0.005(2) -0.002(2)
C133 0.035(3) 0.054(3) 0.036(3) 0.002(2) 0.009(2) -0.005(2)
C134 0.035(3) 0.059(3) 0.027(2) 0.009(2) 0.008(2) 0.009(2)
C135 0.054(3) 0.046(3) 0.041(3) 0.005(2) 0.019(3) 0.017(3)
C136 0.044(3) 0.034(3) 0.043(3) 0.003(2) 0.017(2) 0.005(2)
C137 0.062(4) 0.090(5) 0.056(4) 0.001(4) 0.033(3) 0.007(4)
C211 0.026(2) 0.029(2) 0.028(2) 0.0032(18) 0.0038(18) 0.0015(18)
C212 0.035(2) 0.044(3) 0.029(2) 0.004(2) 0.013(2) 0.004(2)
C213 0.031(2) 0.040(3) 0.038(3) 0.005(2) 0.015(2) 0.004(2)
C214 0.029(2) 0.031(2) 0.037(3) 0.000(2) 0.007(2) 0.0003(19)
C215 0.034(2) 0.035(2) 0.029(2) 0.0051(19) 0.0064(19) 0.000(2)
C216 0.026(2) 0.037(2) 0.030(2) 0.0065(19) 0.0100(18) -0.0014(19)
C217 0.034(3) 0.043(3) 0.046(3) 0.005(2) 0.005(2) 0.008(2)
C221 0.030(2) 0.029(2) 0.029(2) 0.0038(18) 0.0096(18) 0.0040(18)
C222 0.036(2) 0.027(2) 0.033(2) 0.0080(19) 0.011(2) 0.0045(19)
C223 0.035(2) 0.038(3) 0.029(2) 0.002(2) 0.002(2) 0.002(2)
C224 0.033(2) 0.037(3) 0.041(3) 0.000(2) 0.004(2) -0.005(2)
C225 0.056(3) 0.035(3) 0.043(3) 0.008(2) 0.008(3) -0.011(2)
C226 0.046(3) 0.036(3) 0.029(2) 0.010(2) 0.006(2) -0.008(2)
C227 0.059(4) 0.057(4) 0.052(4) 0.002(3) -0.004(3) -0.022(3)
C231 0.030(2) 0.027(2) 0.029(2) 0.0039(18) 0.0077(18) 0.0048(18)
C232 0.031(2) 0.042(3) 0.033(2) -0.001(2) 0.008(2) 0.002(2)
C233 0.035(3) 0.053(3) 0.042(3) 0.002(3) 0.016(2) 0.006(2)
C234 0.049(3) 0.046(3) 0.031(3) 0.004(2) 0.013(2) 0.012(2)
C235 0.054(3) 0.043(3) 0.031(3) -0.005(2) 0.011(2) -0.003(3)
C236 0.040(3) 0.035(3) 0.036(3) -0.005(2) 0.010(2) -0.006(2)
C237 0.064(4) 0.078(5) 0.038(3) -0.010(3) 0.023(3) 0.009(4)
C311 0.035(2) 0.035(3) 0.031(2) -0.005(2) 0.009(2) -0.001(2)
C312 0.037(3) 0.039(3) 0.043(3) -0.010(2) 0.008(2) -0.001(2)
C313 0.034(3) 0.059(4) 0.048(3) -0.012(3) 0.009(2) -0.011(3)
C314 0.053(3) 0.052(3) 0.049(3) -0.017(3) 0.022(3) -0.021(3)
C315 0.065(4) 0.036(3) 0.062(4) -0.001(3) 0.022(3) -0.011(3)
C316 0.048(3) 0.036(3) 0.057(4) 0.006(3) 0.013(3) -0.003(2)
C317 0.070(5) 0.073(5) 0.082(5) -0.012(4) 0.032(4) -0.034(4)
C321 0.033(2) 0.030(2) 0.034(2) 0.0013(19) 0.011(2) 0.0067(19)
C322 0.033(3) 0.038(3) 0.038(3) 0.006(2) 0.007(2) 0.006(2)
C323 0.042(3) 0.047(3) 0.048(3) 0.013(3) 0.019(3) 0.011(3)
C324 0.057(4) 0.048(3) 0.045(3) 0.012(3) 0.022(3) 0.022(3)
C325 0.062(4) 0.065(4) 0.027(3) 0.000(3) 0.003(3) 0.009(3)
C326 0.053(3) 0.046(3) 0.031(3) -0.003(2) 0.005(2) 0.000(3)
C327 0.091(6) 0.081(5) 0.057(4) 0.029(4) 0.035(4) 0.023(4)
C331 0.029(2) 0.032(2) 0.027(2) 0.0023(18) 0.0049(18) 0.0060(19)
C332 0.061(4) 0.076(4) 0.032(3) -0.001(3) 0.007(3) 0.040(4)
C333 0.072(5) 0.092(6) 0.050(4) 0.003(4) 0.023(3) 0.046(4)
C334 0.038(3) 0.051(3) 0.049(3) 0.010(3) 0.008(2) 0.014(3)
C335 0.061(4) 0.071(4) 0.036(3) -0.001(3) -0.003(3) 0.032(3)
C336 0.062(4) 0.064(4) 0.035(3) -0.002(3) 0.009(3) 0.028(3)
C337 0.056(4) 0.097(6) 0.085(6) 0.005(5) 0.008(4) 0.041(4)
C411 0.028(2) 0.030(2) 0.036(2) 0.0047(19) 0.0073(19) -0.0012(18)
C412 0.040(3) 0.049(3) 0.038(3) 0.015(2) 0.014(2) 0.007(2)
C413 0.048(3) 0.054(3) 0.040(3) 0.007(3) 0.019(2) -0.003(3)
C414 0.036(3) 0.052(3) 0.044(3) -0.006(3) 0.017(2) -0.009(2)
C415 0.026(2) 0.056(3) 0.039(3) -0.001(2) 0.005(2) 0.001(2)
C416 0.028(2) 0.040(3) 0.035(2) 0.003(2) 0.006(2) -0.003(2)
C417 0.045(3) 0.083(5) 0.054(4) -0.013(3) 0.027(3) -0.008(3)
C421 0.023(2) 0.036(2) 0.035(2) 0.007(2) 0.0076(18) 0.0007(18)
C422 0.040(3) 0.033(2) 0.031(2) 0.007(2) 0.003(2) 0.001(2)
C423 0.039(3) 0.035(3) 0.045(3) 0.008(2) 0.010(2) 0.005(2)
C424 0.033(3) 0.037(3) 0.052(3) 0.001(2) 0.017(2) 0.000(2)
C425 0.050(3) 0.044(3) 0.040(3) -0.002(2) 0.011(2) -0.001(3)
C426 0.036(3) 0.041(3) 0.030(2) 0.008(2) 0.007(2) 0.001(2)
C427 0.061(4) 0.042(3) 0.069(4) -0.006(3) 0.022(3) 0.006(3)
C431 0.025(2) 0.034(2) 0.032(2) 0.0113(19) 0.0069(18) 0.0024(18)
C432 0.028(2) 0.033(3) 0.042(3) 0.003(2) 0.005(2) 0.0046(19)
C433 0.036(3) 0.035(3) 0.044(3) 0.000(2) 0.003(2) 0.002(2)
C434 0.030(2) 0.051(3) 0.036(3) 0.007(2) 0.004(2) 0.001(2)
C435 0.026(2) 0.048(3) 0.038(3) 0.009(2) 0.005(2) 0.007(2)
C436 0.033(2) 0.037(3) 0.030(2) 0.007(2) 0.0104(19) 0.006(2)
C437 0.039(3) 0.070(4) 0.058(4) -0.006(3) -0.011(3) 0.001(3)
B1 0.051(4) 0.049(4) 0.041(3) -0.001(3) 0.013(3) -0.013(3)
F11 0.074(2) 0.050(2) 0.0484(19) -0.0054(16) 0.0203(18) -0.0128(18)
F12 0.0440(19) 0.097(3) 0.051(2) 0.011(2) 0.0063(16) 0.003(2)
F13 0.096(3) 0.066(3) 0.055(2) 0.0013(19) 0.021(2) 0.024(2)
F14 0.102(4) 0.094(3) 0.078(3) 0.007(3) 0.019(3) -0.060(3)
B2 0.091(8) 0.080(7) 0.149(12) -0.005(7) 0.081(9) -0.010(6)
F21 0.123(6) 0.176(7) 0.186(8) 0.083(6) 0.059(5) -0.029(5)
F22 0.099(5) 0.137(6) 0.279(11) 0.050(7) 0.099(6) 0.000(4)
F23 0.129(6) 0.131(6) 0.444(16) 0.159(9) 0.170(9) 0.064(5)
F24 0.212(11) 0.42(2) 0.143(8) -0.121(11) 0.014(8) 0.114(12)
C01 0.159(14) 0.204(17) 0.174(15) -0.107(13) -0.074(11) 0.086(13)
Cl1 0.0895(16) 0.126(2) 0.0757(14) 0.0113(14) 0.0010(12) 0.0296(15)
Cl2 0.0835(16) 0.129(2) 0.111(2) -0.0475(18) -0.0071(14) 0.0185(16)

loop_
_atom_type_symbol
_atom_type_description
_atom_type_scat_dispersion_real
_atom_type_scat_dispersion_imag
_atom_type_scat_source
C C 0.0033 0.0016 'International Tables Vol C Tables 4.2.6.8 and 6.1.1.4'
H H 0.0000 0.0000 'International Tables Vol C Tables 4.2.6.8 and 6.1.1.4'
B B 0.0013 0.0007 'International Tables Vol C Tables 4.2.6.8 and 6.1.1.4'
F F 0.0171 0.0103 'International Tables Vol C Tables 4.2.6.8 and 6.1.1.4'
P P 0.1023 0.0942 'International Tables Vol C Tables 4.2.6.8 and 6.1.1.4'
S S 0.1246 0.1234 'International Tables Vol C Tables 4.2.6.8 and 6.1.1.4'
Au Au -2.0133 8.8022 'International Tables Vol C Tables 4.2.6.8 and 6.1.1.4'
Cl Cl 0.1484 0.1585 'International Tables Vol C Tables 4.2.6.8 and 6.1.1.4'

loop_
_geom_angle_atom_site_label_1
_geom_angle_atom_site_label_2
_geom_angle_atom_site_label_3
_geom_angle
_geom_angle_site_symmetry_1
_geom_angle_site_symmetry_3
_geom_angle_publ_flag
P1 Au1 S1 171.28(4) . . ?
P1 Au1 Au2 104.49(3) . 7_556 ?
S1 Au1 Au2 84.21(3) . 7_556 ?
P1 Au1 Au2 130.55(3) . . ?
S1 Au1 Au2 46.72(3) . . ?
Au2 Au1 Au2 93.325(6) 7_556 . ?
P2 Au2 S1 174.60(4) . . ?
P2 Au2 Au1 105.79(3) . 7_556 ?
S1 Au2 Au1 79.61(3) . 7_556 ?
P2 Au2 Au1 132.53(3) . . ?
S1 Au2 Au1 46.63(3) . . ?
Au1 Au2 Au1 86.675(6) 7_556 . ?
P3 Au3 S2 171.68(4) . . ?
P3 Au3 Au3 101.16(3) . 2 ?
S2 Au3 Au3 86.89(3) . 2 ?
P3 Au3 Au4 133.27(3) . . ?
S2 Au3 Au4 47.73(2) . . ?
Au3 Au3 Au4 90.681(4) 2 . ?
P4 Au4 S2 170.83(4) . . ?
P4 Au4 Au4 99.87(3) . 2 ?
S2 Au4 Au4 87.99(3) . 2 ?
P4 Au4 Au3 126.80(3) . . ?
S2 Au4 Au3 47.97(3) . . ?
Au4 Au4 Au3 89.254(4) 2 . ?
C1 S1 Au1 106.45(15) . . ?
C1 S1 Au2 104.00(14) . . ?
Au1 S1 Au2 86.66(4) . . ?
C4 S2 Au4 102.28(14) . . ?
C4 S2 Au3 100.57(15) . . ?
Au4 S2 Au3 84.29(4) . . ?
C131 P1 C121 105.9(2) . . ?
C131 P1 C111 107.3(2) . . ?
C121 P1 C111 106.6(2) . . ?
C131 P1 Au1 109.48(16) . . ?
C121 P1 Au1 117.27(16) . . ?
C111 P1 Au1 109.86(16) . . ?
C311 P3 C321 107.9(2) . . ?
C311 P3 C331 105.3(2) . . ?
C321 P3 C331 105.2(2) . . ?
C311 P3 Au3 116.95(17) . . ?
C321 P3 Au3 111.51(16) . . ?
C331 P3 Au3 109.13(16) . . ?
C221 P2 C211 106.5(2) . . ?
C221 P2 C231 106.3(2) . . ?
C211 P2 C231 106.4(2) . . ?
C221 P2 Au2 112.06(15) . . ?
C211 P2 Au2 110.89(16) . . ?
C231 P2 Au2 114.18(15) . . ?
C421 P4 C431 106.6(2) . . ?
C421 P4 C411 107.4(2) . . ?
C431 P4 C411 106.6(2) . . ?
C421 P4 Au4 115.60(17) . . ?
C431 P4 Au4 112.08(15) . . ?
C411 P4 Au4 108.15(16) . . ?
C6 C1 C2 119.3(4) . . ?
C6 C1 S1 115.7(3) . . ?
C2 C1 S1 125.1(3) . . ?
C3 C2 C1 120.7(4) . . ?
C3 C2 H2A 119.6 . . ?
C1 C2 H2A 119.6 . . ?
C2 C3 C4 120.2(4) . . ?
C2 C3 H3A 119.9 . . ?
C4 C3 H3A 119.9 . . ?
C3 C4 C5 119.4(4) . . ?
C3 C4 S2 120.8(3) . . ?
C5 C4 S2 119.7(3) . . ?
C6 C5 C4 120.3(4) . . ?
C6 C5 H5A 119.8 . . ?
C4 C5 H5A 119.8 . . ?
C1 C6 C5 120.0(4) . . ?
C1 C6 H6A 120.0 . . ?
C5 C6 H6A 120.0 . . ?
C112 C111 C116 118.7(5) . . ?
C112 C111 P1 123.0(4) . . ?
C116 C111 P1 118.2(4) . . ?
C111 C112 C113 120.0(5) . . ?
C111 C112 H11A 120.0 . . ?
C113 C112 H11A 120.0 . . ?
C114 C113 C112 121.0(5) . . ?
C114 C113 H11B 119.5 . . ?
C112 C113 H11B 119.5 . . ?
C115 C114 C113 118.2(5) . . ?
C115 C114 C117 120.8(5) . . ?
C113 C114 C117 121.0(5) . . ?
C116 C115 C114 121.2(5) . . ?
C116 C115 H11C 119.4 . . ?
C114 C115 H11C 119.4 . . ?
C115 C116 C111 120.9(5) . . ?
C115 C116 H11D 119.6 . . ?
C111 C116 H11D 119.6 . . ?
C114 C117 H11E 109.5 . . ?
C114 C117 H11F 109.5 . . ?
H11E C117 H11F 109.5 . . ?
C114 C117 H11G 109.5 . . ?
H11E C117 H11G 109.5 . . ?
H11F C117 H11G 109.5 . . ?
C126 C121 C122 119.1(5) . . ?
C126 C121 P1 120.0(4) . . ?
C122 C121 P1 120.9(4) . . ?
C123 C122 C121 120.1(5) . . ?
C123 C122 H12A 119.9 . . ?
C121 C122 H12A 119.9 . . ?
C124 C123 C122 121.7(5) . . ?
C124 C123 H12B 119.1 . . ?
C122 C123 H12B 119.1 . . ?
C123 C124 C125 118.0(5) . . ?
C123 C124 C127 121.6(6) . . ?
C125 C124 C127 120.4(6) . . ?
C124 C125 C126 121.3(5) . . ?
C124 C125 H12C 119.4 . . ?
C126 C125 H12C 119.4 . . ?
C121 C126 C125 119.7(5) . . ?
C121 C126 H12D 120.1 . . ?
C125 C126 H12D 120.1 . . ?
C124 C127 H12E 109.5 . . ?
C124 C127 H12F 109.5 . . ?
H12E C127 H12F 109.5 . . ?
C124 C127 H12G 109.5 . . ?
H12E C127 H12G 109.5 . . ?
H12F C127 H12G 109.5 . . ?
C132 C131 C136 119.0(5) . . ?
C132 C131 P1 119.2(4) . . ?
C136 C131 P1 121.7(4) . . ?
C133 C132 C131 120.2(5) . . ?
C133 C132 H13A 119.9 . . ?
C131 C132 H13A 119.9 . . ?
C134 C133 C132 121.0(5) . . ?
C134 C133 H13B 119.5 . . ?
C132 C133 H13B 119.5 . . ?
C133 C134 C135 118.9(5) . . ?
C133 C134 C137 120.6(6) . . ?
C135 C134 C137 120.4(6) . . ?
C136 C135 C134 120.8(5) . . ?
C136 C135 H13C 119.6 . . ?
C134 C135 H13C 119.6 . . ?
C135 C136 C131 120.0(5) . . ?
C135 C136 H13D 120.0 . . ?
C131 C136 H13D 120.0 . . ?
C134 C137 H13E 109.5 . . ?
C134 C137 H13F 109.5 . . ?
H13E C137 H13F 109.5 . . ?
C134 C137 H13G 109.5 . . ?
H13E C137 H13G 109.5 . . ?
H13F C137 H13G 109.5 . . ?
C212 C211 C216 119.2(4) . . ?
C212 C211 P2 118.6(4) . . ?
C216 C211 P2 121.9(4) . . ?
C211 C212 C213 120.3(5) . . ?
C211 C212 H21A 119.8 . . ?
C213 C212 H21A 119.8 . . ?
C214 C213 C212 121.1(5) . . ?
C214 C213 H21B 119.4 . . ?
C212 C213 H21B 119.4 . . ?
C213 C214 C215 119.1(4) . . ?
C213 C214 C217 120.7(5) . . ?
C215 C214 C217 120.2(5) . . ?
C214 C215 C216 120.2(4) . . ?
C214 C215 H21C 119.9 . . ?
C216 C215 H21C 119.9 . . ?
C211 C216 C215 120.0(4) . . ?
C211 C216 H21D 120.0 . . ?
C215 C216 H21D 120.0 . . ?
C214 C217 H21E 109.5 . . ?
C214 C217 H21F 109.5 . . ?
H21E C217 H21F 109.5 . . ?
C214 C217 H21G 109.5 . . ?
H21E C217 H21G 109.5 . . ?
H21F C217 H21G 109.5 . . ?
C222 C221 C226 118.0(5) . . ?
C222 C221 P2 121.0(4) . . ?
C226 C221 P2 121.0(4) . . ?
C221 C222 C223 120.7(4) . . ?
C221 C222 H22A 119.6 . . ?
C223 C222 H22A 119.6 . . ?
C224 C223 C222 121.9(5) . . ?
C224 C223 H22B 119.0 . . ?
C222 C223 H22B 119.0 . . ?
C223 C224 C225 117.3(5) . . ?
C223 C224 C227 121.9(5) . . ?
C225 C224 C227 120.8(5) . . ?
C226 C225 C224 120.9(5) . . ?
C226 C225 H22C 119.6 . . ?
C224 C225 H22C 119.6 . . ?
C225 C226 C221 121.1(5) . . ?
C225 C226 H22D 119.4 . . ?
C221 C226 H22D 119.4 . . ?
C224 C227 H22E 109.5 . . ?
C224 C227 H22F 109.5 . . ?
H22E C227 H22F 109.5 . . ?
C224 C227 H22G 109.5 . . ?
H22E C227 H22G 109.5 . . ?
H22F C227 H22G 109.5 . . ?
C232 C231 C236 119.5(5) . . ?
C232 C231 P2 122.6(4) . . ?
C236 C231 P2 117.9(4) . . ?
C231 C232 C233 120.2(5) . . ?
C231 C232 H23A 119.9 . . ?
C233 C232 H23A 119.9 . . ?
C234 C233 C232 120.5(5) . . ?
C234 C233 H23B 119.8 . . ?
C232 C233 H23B 119.8 . . ?
C233 C234 C235 118.8(5) . . ?
C233 C234 C237 120.9(6) . . ?
C235 C234 C237 120.3(5) . . ?
C236 C235 C234 121.2(5) . . ?
C236 C235 H23C 119.4 . . ?
C234 C235 H23C 119.4 . . ?
C235 C236 C231 119.7(5) . . ?
C235 C236 H23D 120.1 . . ?
C231 C236 H23D 120.1 . . ?
C234 C237 H23E 109.5 . . ?
C234 C237 H23F 109.5 . . ?
H23E C237 H23F 109.5 . . ?
C234 C237 H23G 109.5 . . ?
H23E C237 H23G 109.5 . . ?
H23F C237 H23G 109.5 . . ?
C316 C311 C312 118.6(5) . . ?
C316 C311 P3 121.1(4) . . ?
C312 C311 P3 120.2(4) . . ?
C313 C312 C311 119.6(5) . . ?
C313 C312 H31A 120.2 . . ?
C311 C312 H31A 120.2 . . ?
C314 C313 C312 121.9(6) . . ?
C314 C313 H31B 119.0 . . ?
C312 C313 H31B 119.0 . . ?
C315 C314 C313 118.3(5) . . ?
C315 C314 C317 119.4(6) . . ?
C313 C314 C317 122.4(6) . . ?
C314 C315 C316 121.3(6) . . ?
C314 C315 H31C 119.4 . . ?
C316 C315 H31C 119.4 . . ?
C315 C316 C311 120.2(6) . . ?
C315 C316 H31D 119.9 . . ?
C311 C316 H31D 119.9 . . ?
C314 C317 H31E 109.5 . . ?
C314 C317 H31F 109.5 . . ?
H31E C317 H31F 109.5 . . ?
C314 C317 H31G 109.5 . . ?
H31E C317 H31G 109.5 . . ?
H31F C317 H31G 109.5 . . ?
C326 C321 C322 118.6(5) . . ?
C326 C321 P3 124.7(4) . . ?
C322 C321 P3 116.7(4) . . ?
C323 C322 C321 120.7(5) . . ?
C323 C322 H32A 119.6 . . ?
C321 C322 H32A 119.6 . . ?
C322 C323 C324 121.4(6) . . ?
C322 C323 H32B 119.3 . . ?
C324 C323 H32B 119.3 . . ?
C323 C324 C325 117.4(5) . . ?
C323 C324 C327 120.4(7) . . ?
C325 C324 C327 122.2(6) . . ?
C326 C325 C324 122.1(6) . . ?
C326 C325 H32C 118.9 . . ?
C324 C325 H32C 118.9 . . ?
C321 C326 C325 119.7(6) . . ?
C321 C326 H32D 120.2 . . ?
C325 C326 H32D 120.2 . . ?
C324 C327 H32E 109.5 . . ?
C324 C327 H32F 109.5 . . ?
H32E C327 H32F 109.5 . . ?
C324 C327 H32G 109.5 . . ?
H32E C327 H32G 109.5 . . ?
H32F C327 H32G 109.5 . . ?
C332 C331 C336 117.9(5) . . ?
C332 C331 P3 122.3(4) . . ?
C336 C331 P3 119.8(4) . . ?
C331 C332 C333 120.6(5) . . ?
C331 C332 H33A 119.7 . . ?
C333 C332 H33A 119.7 . . ?
C332 C333 C334 121.0(6) . . ?
C332 C333 H33B 119.5 . . ?
C334 C333 H33B 119.5 . . ?
C335 C334 C333 117.9(5) . . ?
C335 C334 C337 120.3(6) . . ?
C333 C334 C337 121.8(6) . . ?
C334 C335 C336 121.6(6) . . ?
C334 C335 H33C 119.2 . . ?
C336 C335 H33C 119.2 . . ?
C335 C336 C331 121.1(6) . . ?
C335 C336 H33D 119.5 . . ?
C331 C336 H33D 119.5 . . ?
C334 C337 H33E 109.5 . . ?
C334 C337 H33F 109.5 . . ?
H33E C337 H33F 109.5 . . ?
C334 C337 H33G 109.5 . . ?
H33E C337 H33G 109.5 . . ?
H33F C337 H33G 109.5 . . ?
C412 C411 C416 118.9(5) . . ?
C412 C411 P4 122.0(4) . . ?
C416 C411 P4 119.1(4) . . ?
C411 C412 C413 120.1(5) . . ?
C411 C412 H41A 119.9 . . ?
C413 C412 H41A 119.9 . . ?
C412 C413 C414 121.2(5) . . ?
C412 C413 H41B 119.4 . . ?
C414 C413 H41B 119.4 . . ?
C415 C414 C413 118.3(5) . . ?
C415 C414 C417 121.2(6) . . ?
C413 C414 C417 120.5(5) . . ?
C414 C415 C416 121.2(5) . . ?
C414 C415 H41C 119.4 . . ?
C416 C415 H41C 119.4 . . ?
C411 C416 C415 120.3(5) . . ?
C411 C416 H41D 119.8 . . ?
C415 C416 H41D 119.8 . . ?
C414 C417 H41E 109.5 . . ?
C414 C417 H41F 109.5 . . ?
H41E C417 H41F 109.5 . . ?
C414 C417 H41G 109.5 . . ?
H41E C417 H41G 109.5 . . ?
H41F C417 H41G 109.5 . . ?
C422 C421 C426 118.2(5) . . ?
C422 C421 P4 122.2(4) . . ?
C426 C421 P4 119.5(4) . . ?
C421 C422 C423 120.8(5) . . ?
C421 C422 H42A 119.6 . . ?
C423 C422 H42A 119.6 . . ?
C424 C423 C422 120.7(5) . . ?
C424 C423 H42B 119.6 . . ?
C422 C423 H42B 119.6 . . ?
C425 C424 C423 117.9(5) . . ?
C425 C424 C427 121.5(6) . . ?
C423 C424 C427 120.6(5) . . ?
C426 C425 C424 121.7(5) . . ?
C426 C425 H42C 119.1 . . ?
C424 C425 H42C 119.1 . . ?
C425 C426 C421 120.6(5) . . ?
C425 C426 H42D 119.7 . . ?
C421 C426 H42D 119.7 . . ?
C424 C427 H42E 109.5 . . ?
C424 C427 H42F 109.5 . . ?
H42E C427 H42F 109.5 . . ?
C424 C427 H42G 109.5 . . ?
H42E C427 H42G 109.5 . . ?
H42F C427 H42G 109.5 . . ?
C432 C431 C436 119.5(4) . . ?
C432 C431 P4 119.2(4) . . ?
C436 C431 P4 121.0(4) . . ?
C433 C432 C431 119.8(5) . . ?
C433 C432 H43A 120.1 . . ?
C431 C432 H43A 120.1 . . ?
C432 C433 C434 122.0(5) . . ?
C432 C433 H43B 119.0 . . ?
C434 C433 H43B 119.0 . . ?
C433 C434 C435 117.7(5) . . ?
C433 C434 C437 122.4(6) . . ?
C435 C434 C437 119.8(5) . . ?
C434 C435 C436 120.9(5) . . ?
C434 C435 H43C 119.6 . . ?
C436 C435 H43C 119.6 . . ?
C431 C436 C435 120.0(5) . . ?
C431 C436 H43D 120.0 . . ?
C435 C436 H43D 120.0 . . ?
C434 C437 H43E 109.5 . . ?
C434 C437 H43F 109.5 . . ?
H43E C437 H43F 109.5 . . ?
C434 C437 H43G 109.5 . . ?
H43E C437 H43G 109.5 . . ?
H43F C437 H43G 109.5 . . ?
F14 B1 F11 109.7(5) . . ?
F14 B1 F13 110.8(6) . . ?
F11 B1 F13 108.0(5) . . ?
F14 B1 F12 110.7(6) . . ?
F11 B1 F12 108.0(6) . . ?
F13 B1 F12 109.7(5) . . ?
F24 B2 F23 111.9(15) . . ?
F24 B2 F21 107.0(13) . . ?
F23 B2 F21 109.1(9) . . ?
F24 B2 F22 105.7(10) . . ?
F23 B2 F22 114.1(10) . . ?
F21 B2 F22 108.8(13) . . ?
Cl1 C01 Cl2 116.0(8) . . ?
Cl1 C01 H01A 108.3 . . ?
Cl2 C01 H01A 108.3 . . ?
Cl1 C01 H01B 108.3 . . ?
Cl2 C01 H01B 108.3 . . ?
H01A C01 H01B 107.4 . . ?

loop_
_geom_bond_atom_site_label_1
_geom_bond_atom_site_label_2
_geom_bond_distance
_geom_bond_site_symmetry_2
_geom_bond_publ_flag
Au1 P1 2.2766(12) . ?
Au1 S1 2.3366(11) . ?
Au1 Au2 3.1626(2) 7_556 ?
Au1 Au2 3.2091(2) . ?
Au2 P2 2.2741(11) . ?
Au2 S1 2.3401(11) . ?
Au2 Au1 3.1626(2) 7_556 ?
Au3 P3 2.2792(12) . ?
Au3 S2 2.3595(11) . ?
Au3 Au3 2.9684(3) 2 ?
Au3 Au4 3.1607(2) . ?
Au4 P4 2.2784(12) . ?
Au4 S2 2.3506(10) . ?
Au4 Au4 3.0471(3) 2 ?
S1 C1 1.801(4) . ?
S2 C4 1.806(4) . ?
P1 C131 1.805(5) . ?
P1 C121 1.814(5) . ?
P1 C111 1.819(5) . ?
P3 C311 1.809(5) . ?
P3 C321 1.811(5) . ?
P3 C331 1.813(5) . ?
P2 C221 1.806(5) . ?
P2 C211 1.812(4) . ?
P2 C231 1.817(5) . ?
P4 C421 1.808(5) . ?
P4 C431 1.816(5) . ?
P4 C411 1.817(5) . ?
C1 C6 1.384(6) . ?
C1 C2 1.390(6) . ?
C2 C3 1.374(6) . ?
C2 H2A 0.9500 . ?
C3 C4 1.383(6) . ?
C3 H3A 0.9500 . ?
C4 C5 1.390(7) . ?
C5 C6 1.384(7) . ?
C5 H5A 0.9500 . ?
C6 H6A 0.9500 . ?
C111 C112 1.384(7) . ?
C111 C116 1.397(7) . ?
C112 C113 1.397(7) . ?
C112 H11A 0.9500 . ?
C113 C114 1.391(7) . ?
C113 H11B 0.9500 . ?
C114 C115 1.388(8) . ?
C114 C117 1.511(8) . ?
C115 C116 1.371(8) . ?
C115 H11C 0.9500 . ?
C116 H11D 0.9500 . ?
C117 H11E 0.9800 . ?
C117 H11F 0.9800 . ?
C117 H11G 0.9800 . ?
C121 C126 1.393(7) . ?
C121 C122 1.395(7) . ?
C122 C123 1.392(7) . ?
C122 H12A 0.9500 . ?
C123 C124 1.382(8) . ?
C123 H12B 0.9500 . ?
C124 C125 1.393(9) . ?
C124 C127 1.508(7) . ?
C125 C126 1.405(7) . ?
C125 H12C 0.9500 . ?
C126 H12D 0.9500 . ?
C127 H12E 0.9800 . ?
C127 H12F 0.9800 . ?
C127 H12G 0.9800 . ?
C131 C132 1.393(7) . ?
C131 C136 1.396(7) . ?
C132 C133 1.384(8) . ?
C132 H13A 0.9500 . ?
C133 C134 1.373(8) . ?
C133 H13B 0.9500 . ?
C134 C135 1.397(9) . ?
C134 C137 1.518(8) . ?
C135 C136 1.377(8) . ?
C135 H13C 0.9500 . ?
C136 H13D 0.9500 . ?
C137 H13E 0.9800 . ?
C137 H13F 0.9800 . ?
C137 H13G 0.9800 . ?
C211 C212 1.388(7) . ?
C211 C216 1.397(6) . ?
C212 C213 1.389(7) . ?
C212 H21A 0.9500 . ?
C213 C214 1.377(7) . ?
C213 H21B 0.9500 . ?
C214 C215 1.399(7) . ?
C214 C217 1.519(7) . ?
C215 C216 1.399(7) . ?
C215 H21C 0.9500 . ?
C216 H21D 0.9500 . ?
C217 H21E 0.9800 . ?
C217 H21F 0.9800 . ?
C217 H21G 0.9800 . ?
C221 C222 1.382(6) . ?
C221 C226 1.397(6) . ?
C222 C223 1.385(7) . ?
C222 H22A 0.9500 . ?
C223 C224 1.381(7) . ?
C223 H22B 0.9500 . ?
C224 C225 1.404(8) . ?
C224 C227 1.507(8) . ?
C225 C226 1.378(7) . ?
C225 H22C 0.9500 . ?
C226 H22D 0.9500 . ?
C227 H22E 0.9800 . ?
C227 H22F 0.9800 . ?
C227 H22G 0.9800 . ?
C231 C232 1.392(7) . ?
C231 C236 1.393(7) . ?
C232 C233 1.403(7) . ?
C232 H23A 0.9500 . ?
C233 C234 1.385(8) . ?
C233 H23B 0.9500 . ?
C234 C235 1.394(8) . ?
C234 C237 1.519(8) . ?
C235 C236 1.392(8) . ?
C235 H23C 0.9500 . ?
C236 H23D 0.9500 . ?
C237 H23E 0.9800 . ?
C237 H23F 0.9800 . ?
C237 H23G 0.9800 . ?
C311 C316 1.398(8) . ?
C311 C312 1.401(7) . ?
C312 C313 1.384(8) . ?
C312 H31A 0.9500 . ?
C313 C314 1.382(9) . ?
C313 H31B 0.9500 . ?
C314 C315 1.381(9) . ?
C314 C317 1.516(8) . ?
C315 C316 1.388(8) . ?
C315 H31C 0.9500 . ?
C316 H31D 0.9500 . ?
C317 H31E 0.9800 . ?
C317 H31F 0.9800 . ?
C317 H31G 0.9800 . ?
C321 C326 1.387(7) . ?
C321 C322 1.398(7) . ?
C322 C323 1.382(8) . ?
C322 H32A 0.9500 . ?
C323 C324 1.385(9) . ?
C323 H32B 0.9500 . ?
C324 C325 1.392(10) . ?
C324 C327 1.497(9) . ?
C325 C326 1.389(8) . ?
C325 H32C 0.9500 . ?
C326 H32D 0.9500 . ?
C327 H32E 0.9800 . ?
C327 H32F 0.9800 . ?
C327 H32G 0.9800 . ?
C331 C332 1.373(7) . ?
C331 C336 1.388(7) . ?
C332 C333 1.389(8) . ?
C332 H33A 0.9500 . ?
C333 C334 1.388(9) . ?
C333 H33B 0.9500 . ?
C334 C335 1.359(9) . ?
C334 C337 1.526(8) . ?
C335 C336 1.373(8) . ?
C335 H33C 0.9500 . ?
C336 H33D 0.9500 . ?
C337 H33E 0.9800 . ?
C337 H33F 0.9800 . ?
C337 H33G 0.9800 . ?
C411 C412 1.391(7) . ?
C411 C416 1.393(7) . ?
C412 C413 1.395(8) . ?
C412 H41A 0.9500 . ?
C413 C414 1.397(8) . ?
C413 H41B 0.9500 . ?
C414 C415 1.377(8) . ?
C414 C417 1.508(8) . ?
C415 C416 1.400(7) . ?
C415 H41C 0.9500 . ?
C416 H41D 0.9500 . ?
C417 H41E 0.9800 . ?
C417 H41F 0.9800 . ?
C417 H41G 0.9800 . ?
C421 C422 1.391(7) . ?
C421 C426 1.399(7) . ?
C422 C423 1.395(7) . ?
C422 H42A 0.9500 . ?
C423 C424 1.394(8) . ?
C423 H42B 0.9500 . ?
C424 C425 1.390(8) . ?
C424 C427 1.516(8) . ?
C425 C426 1.378(8) . ?
C425 H42C 0.9500 . ?
C426 H42D 0.9500 . ?
C427 H42E 0.9800 . ?
C427 H42F 0.9800 . ?
C427 H42G 0.9800 . ?
C431 C432 1.390(7) . ?
C431 C436 1.392(6) . ?
C432 C433 1.379(7) . ?
C432 H43A 0.9500 . ?
C433 C434 1.394(8) . ?
C433 H43B 0.9500 . ?
C434 C435 1.397(8) . ?
C434 C437 1.501(8) . ?
C435 C436 1.396(7) . ?
C435 H43C 0.9500 . ?
C436 H43D 0.9500 . ?
C437 H43E 0.9800 . ?
C437 H43F 0.9800 . ?
C437 H43G 0.9800 . ?
B1 F14 1.381(8) . ?
B1 F11 1.386(8) . ?
B1 F13 1.385(9) . ?
B1 F12 1.399(8) . ?
B2 F24 1.294(16) . ?
B2 F23 1.302(14) . ?
B2 F21 1.340(14) . ?
B2 F22 1.375(14) . ?
C01 Cl1 1.704(14) . ?
C01 Cl2 1.727(15) . ?
C01 H01A 0.9900 . ?
C01 H01B 0.9900 . ?

loop_
_geom_torsion_atom_site_label_1
_geom_torsion_atom_site_label_2
_geom_torsion_atom_site_label_3
_geom_torsion_atom_site_label_4
_geom_torsion
_geom_torsion_site_symmetry_1
_geom_torsion_site_symmetry_2
_geom_torsion_site_symmetry_3
_geom_torsion_site_symmetry_4
_geom_torsion_publ_flag
P1 Au1 Au2 P2 3.85(6) . . . . ?
S1 Au1 Au2 P2 172.71(5) . . . . ?
Au2 Au1 Au2 P2 -108.46(4) 7_556 . . . ?
P1 Au1 Au2 S1 -168.86(5) . . . . ?
Au2 Au1 Au2 S1 78.84(3) 7_556 . . . ?
P1 Au1 Au2 Au1 112.30(4) . . . 7_556 ?
S1 Au1 Au2 Au1 -78.84(3) . . . 7_556 ?
Au2 Au1 Au2 Au1 0.0 7_556 . . 7_556 ?
P3 Au3 Au4 P4 1.49(5) . . . . ?
S2 Au3 Au4 P4 170.23(5) . . . . ?
Au3 Au3 Au4 P4 -104.59(4) 2 . . . ?
P3 Au3 Au4 S2 -168.74(5) . . . . ?
Au3 Au3 Au4 S2 85.17(3) 2 . . . ?
P3 Au3 Au4 Au4 103.29(4) . . . 2 ?
S2 Au3 Au4 Au4 -87.97(3) . . . 2 ?
Au3 Au3 Au4 Au4 -2.798(9) 2 . . 2 ?
P1 Au1 S1 C1 -28.1(3) . . . . ?
Au2 Au1 S1 C1 156.27(15) 7_556 . . . ?
Au2 Au1 S1 C1 -103.62(15) . . . . ?
P1 Au1 S1 Au2 75.5(3) . . . . ?
Au2 Au1 S1 Au2 -100.12(2) 7_556 . . . ?
P2 Au2 S1 C1 22.6(5) . . . . ?
Au1 Au2 S1 C1 -158.59(15) 7_556 . . . ?
Au1 Au2 S1 C1 106.12(15) . . . . ?
P2 Au2 S1 Au1 -83.5(4) . . . . ?
Au1 Au2 S1 Au1 95.28(2) 7_556 . . . ?
P4 Au4 S2 C4 41.1(3) . . . . ?
Au4 Au4 S2 C4 -169.59(15) 2 . . . ?
Au3 Au4 S2 C4 99.61(15) . . . . ?
P4 Au4 S2 Au3 -58.5(3) . . . . ?
Au4 Au4 S2 Au3 90.80(2) 2 . . . ?
P3 Au3 S2 C4 -0.7(3) . . . . ?
Au3 Au3 S2 C4 164.78(14) 2 . . . ?
Au4 Au3 S2 C4 -101.46(14) . . . . ?
P3 Au3 S2 Au4 100.7(3) . . . . ?
Au3 Au3 S2 Au4 -93.75(2) 2 . . . ?
S1 Au1 P1 C131 63.0(3) . . . . ?
Au2 Au1 P1 C131 -121.47(16) 7_556 . . . ?
Au2 Au1 P1 C131 131.08(16) . . . . ?
S1 Au1 P1 C121 -176.4(3) . . . . ?
Au2 Au1 P1 C121 -0.91(19) 7_556 . . . ?
Au2 Au1 P1 C121 -108.36(19) . . . . ?
S1 Au1 P1 C111 -54.6(3) . . . . ?
Au2 Au1 P1 C111 120.91(16) 7_556 . . . ?
Au2 Au1 P1 C111 13.46(17) . . . . ?
S2 Au3 P3 C311 144.5(3) . . . . ?
Au3 Au3 P3 C311 -20.73(19) 2 . . . ?
Au4 Au3 P3 C311 -122.41(19) . . . . ?
S2 Au3 P3 C321 -90.6(3) . . . . ?
Au3 Au3 P3 C321 104.11(17) 2 . . . ?
Au4 Au3 P3 C321 2.44(18) . . . . ?
S2 Au3 P3 C331 25.2(4) . . . . ?
Au3 Au3 P3 C331 -140.09(17) 2 . . . ?
Au4 Au3 P3 C331 118.23(17) . . . . ?
S1 Au2 P2 C221 97.7(5) . . . . ?
Au1 Au2 P2 C221 -81.13(16) 7_556 . . . ?
Au1 Au2 P2 C221 19.10(17) . . . . ?
S1 Au2 P2 C211 -21.3(5) . . . . ?
Au1 Au2 P2 C211 159.96(16) 7_556 . . . ?
Au1 Au2 P2 C211 -99.81(17) . . . . ?
S1 Au2 P2 C231 -141.4(4) . . . . ?
Au1 Au2 P2 C231 39.79(17) 7_556 . . . ?
Au1 Au2 P2 C231 140.02(17) . . . . ?
S2 Au4 P4 C421 -128.8(3) . . . . ?
Au4 Au4 P4 C421 82.39(17) 2 . . . ?
Au3 Au4 P4 C421 178.92(16) . . . . ?
S2 Au4 P4 C431 108.7(3) . . . . ?
Au4 Au4 P4 C431 -40.05(18) 2 . . . ?
Au3 Au4 P4 C431 56.47(18) . . . . ?
S2 Au4 P4 C411 -8.4(3) . . . . ?
Au4 Au4 P4 C411 -157.24(17) 2 . . . ?
Au3 Au4 P4 C411 -60.71(17) . . . . ?
Au1 S1 C1 C6 -138.0(4) . . . . ?
Au2 S1 C1 C6 131.3(4) . . . . ?
Au1 S1 C1 C2 42.6(4) . . . . ?
Au2 S1 C1 C2 -48.1(4) . . . . ?
C6 C1 C2 C3 -1.4(8) . . . . ?
S1 C1 C2 C3 177.9(4) . . . . ?
C1 C2 C3 C4 0.7(8) . . . . ?
C2 C3 C4 C5 1.6(8) . . . . ?
C2 C3 C4 S2 177.8(4) . . . . ?
Au4 S2 C4 C3 51.3(4) . . . . ?
Au3 S2 C4 C3 137.7(4) . . . . ?
Au4 S2 C4 C5 -132.5(4) . . . . ?
Au3 S2 C4 C5 -46.1(4) . . . . ?
C3 C4 C5 C6 -3.1(9) . . . . ?
S2 C4 C5 C6 -179.4(5) . . . . ?
C2 C1 C6 C5 -0.1(8) . . . . ?
S1 C1 C6 C5 -179.6(5) . . . . ?
C4 C5 C6 C1 2.4(9) . . . . ?
C131 P1 C111 C112 97.4(4) . . . . ?
C121 P1 C111 C112 -15.6(5) . . . . ?
Au1 P1 C111 C112 -143.6(4) . . . . ?
C131 P1 C111 C116 -81.0(4) . . . . ?
C121 P1 C111 C116 166.0(4) . . . . ?
Au1 P1 C111 C116 38.0(4) . . . . ?
C116 C111 C112 C113 -0.8(7) . . . . ?
P1 C111 C112 C113 -179.2(4) . . . . ?
C111 C112 C113 C114 0.3(8) . . . . ?
C112 C113 C114 C115 0.0(8) . . . . ?
C112 C113 C114 C117 -179.7(5) . . . . ?
C113 C114 C115 C116 0.2(8) . . . . ?
C117 C114 C115 C116 179.9(6) . . . . ?
C114 C115 C116 C111 -0.7(9) . . . . ?
C112 C111 C116 C115 1.0(8) . . . . ?
P1 C111 C116 C115 179.4(4) . . . . ?
C131 P1 C121 C126 -177.3(4) . . . . ?
C111 P1 C121 C126 -63.3(5) . . . . ?
Au1 P1 C121 C126 60.2(5) . . . . ?
C131 P1 C121 C122 2.5(5) . . . . ?
C111 P1 C121 C122 116.5(4) . . . . ?
Au1 P1 C121 C122 -120.0(4) . . . . ?
C126 C121 C122 C123 -0.4(8) . . . . ?
P1 C121 C122 C123 179.8(4) . . . . ?
C121 C122 C123 C124 0.8(8) . . . . ?
C122 C123 C124 C125 -0.7(8) . . . . ?
C122 C123 C124 C127 178.9(5) . . . . ?
C123 C124 C125 C126 0.3(9) . . . . ?
C127 C124 C125 C126 -179.2(6) . . . . ?
C122 C121 C126 C125 0.0(8) . . . . ?
P1 C121 C126 C125 179.8(4) . . . . ?
C124 C125 C126 C121 0.0(9) . . . . ?
C121 P1 C131 C132 -95.2(4) . . . . ?
C111 P1 C131 C132 151.3(4) . . . . ?
Au1 P1 C131 C132 32.1(4) . . . . ?
C121 P1 C131 C136 81.4(4) . . . . ?
C111 P1 C131 C136 -32.1(5) . . . . ?
Au1 P1 C131 C136 -151.3(4) . . . . ?
C136 C131 C132 C133 0.8(7) . . . . ?
P1 C131 C132 C133 177.5(4) . . . . ?
C131 C132 C133 C134 -0.1(8) . . . . ?
C132 C133 C134 C135 -0.9(8) . . . . ?
C132 C133 C134 C137 177.2(5) . . . . ?
C133 C134 C135 C136 1.3(8) . . . . ?
C137 C134 C135 C136 -176.8(6) . . . . ?
C134 C135 C136 C131 -0.7(8) . . . . ?
C132 C131 C136 C135 -0.4(8) . . . . ?
P1 C131 C136 C135 -177.0(4) . . . . ?
C221 P2 C211 C212 -87.3(4) . . . . ?
C231 P2 C211 C212 159.6(4) . . . . ?
Au2 P2 C211 C212 34.9(4) . . . . ?
C221 P2 C211 C216 87.6(4) . . . . ?
C231 P2 C211 C216 -25.6(5) . . . . ?
Au2 P2 C211 C216 -150.2(4) . . . . ?
C216 C211 C212 C213 -0.9(8) . . . . ?
P2 C211 C212 C213 174.2(4) . . . . ?
C211 C212 C213 C214 -0.3(8) . . . . ?
C212 C213 C214 C215 1.5(8) . . . . ?
C212 C213 C214 C217 -176.8(5) . . . . ?
C213 C214 C215 C216 -1.4(7) . . . . ?
C217 C214 C215 C216 176.8(5) . . . . ?
C212 C211 C216 C215 0.9(7) . . . . ?
P2 C211 C216 C215 -174.0(4) . . . . ?
C214 C215 C216 C211 0.2(7) . . . . ?
C211 P2 C221 C222 134.0(4) . . . . ?
C231 P2 C221 C222 -112.9(4) . . . . ?
Au2 P2 C221 C222 12.5(4) . . . . ?
C211 P2 C221 C226 -47.1(5) . . . . ?
C231 P2 C221 C226 66.1(5) . . . . ?
Au2 P2 C221 C226 -168.6(4) . . . . ?
C226 C221 C222 C223 0.2(7) . . . . ?
P2 C221 C222 C223 179.1(4) . . . . ?
C221 C222 C223 C224 -0.7(8) . . . . ?
C222 C223 C224 C225 0.0(8) . . . . ?
C222 C223 C224 C227 179.4(6) . . . . ?
C223 C224 C225 C226 1.2(9) . . . . ?
C227 C224 C225 C226 -178.2(6) . . . . ?
C224 C225 C226 C221 -1.8(9) . . . . ?
C222 C221 C226 C225 1.1(8) . . . . ?
P2 C221 C226 C225 -177.9(5) . . . . ?
C221 P2 C231 C232 6.7(5) . . . . ?
C211 P2 C231 C232 120.0(4) . . . . ?
Au2 P2 C231 C232 -117.3(4) . . . . ?
C221 P2 C231 C236 -173.3(4) . . . . ?
C211 P2 C231 C236 -60.1(4) . . . . ?
Au2 P2 C231 C236 62.6(4) . . . . ?
C236 C231 C232 C233 1.5(8) . . . . ?
P2 C231 C232 C233 -178.6(4) . . . . ?
C231 C232 C233 C234 -0.1(8) . . . . ?
C232 C233 C234 C235 -0.9(8) . . . . ?
C232 C233 C234 C237 179.0(6) . . . . ?
C233 C234 C235 C236 0.5(9) . . . . ?
C237 C234 C235 C236 -179.4(6) . . . . ?
C234 C235 C236 C231 0.9(8) . . . . ?
C232 C231 C236 C235 -1.9(8) . . . . ?
P2 C231 C236 C235 178.2(4) . . . . ?
C321 P3 C311 C316 127.5(5) . . . . ?
C331 P3 C311 C316 15.5(5) . . . . ?
Au3 P3 C311 C316 -105.9(4) . . . . ?
C321 P3 C311 C312 -53.8(5) . . . . ?
C331 P3 C311 C312 -165.8(4) . . . . ?
Au3 P3 C311 C312 72.9(4) . . . . ?
C316 C311 C312 C313 -3.7(8) . . . . ?
P3 C311 C312 C313 177.5(4) . . . . ?
C311 C312 C313 C314 2.8(9) . . . . ?
C312 C313 C314 C315 0.5(9) . . . . ?
C312 C313 C314 C317 179.7(6) . . . . ?
C313 C314 C315 C316 -2.7(10) . . . . ?
C317 C314 C315 C316 178.1(6) . . . . ?
C314 C315 C316 C311 1.6(10) . . . . ?
C312 C311 C316 C315 1.6(9) . . . . ?
P3 C311 C316 C315 -179.6(5) . . . . ?
C311 P3 C321 C326 -6.9(5) . . . . ?
C331 P3 C321 C326 105.2(5) . . . . ?
Au3 P3 C321 C326 -136.6(4) . . . . ?
C311 P3 C321 C322 174.3(4) . . . . ?
C331 P3 C321 C322 -73.6(4) . . . . ?
Au3 P3 C321 C322 44.5(4) . . . . ?
C326 C321 C322 C323 -1.7(8) . . . . ?
P3 C321 C322 C323 177.3(4) . . . . ?
C321 C322 C323 C324 3.2(8) . . . . ?
C322 C323 C324 C325 -1.5(8) . . . . ?
C322 C323 C324 C327 176.0(6) . . . . ?
C323 C324 C325 C326 -1.6(9) . . . . ?
C327 C324 C325 C326 -179.1(6) . . . . ?
C322 C321 C326 C325 -1.3(8) . . . . ?
P3 C321 C326 C325 179.8(5) . . . . ?
C324 C325 C326 C321 3.0(10) . . . . ?
C311 P3 C331 C332 80.4(6) . . . . ?
C321 P3 C331 C332 -33.5(6) . . . . ?
Au3 P3 C331 C332 -153.2(5) . . . . ?
C311 P3 C331 C336 -100.8(5) . . . . ?
C321 P3 C331 C336 145.3(5) . . . . ?
Au3 P3 C331 C336 25.5(5) . . . . ?
C336 C331 C332 C333 -0.2(11) . . . . ?
P3 C331 C332 C333 178.6(6) . . . . ?
C331 C332 C333 C334 -1.2(13) . . . . ?
C332 C333 C334 C335 2.6(12) . . . . ?
C332 C333 C334 C337 -179.2(8) . . . . ?
C333 C334 C335 C336 -2.6(12) . . . . ?
C337 C334 C335 C336 179.1(8) . . . . ?
C334 C335 C336 C331 1.3(12) . . . . ?
C332 C331 C336 C335 0.2(10) . . . . ?
P3 C331 C336 C335 -178.6(6) . . . . ?
C421 P4 C411 C412 -68.5(5) . . . . ?
C431 P4 C411 C412 45.5(5) . . . . ?
Au4 P4 C411 C412 166.1(4) . . . . ?
C421 P4 C411 C416 109.2(4) . . . . ?
C431 P4 C411 C416 -136.8(4) . . . . ?
Au4 P4 C411 C416 -16.2(4) . . . . ?
C416 C411 C412 C413 0.4(8) . . . . ?
P4 C411 C412 C413 178.1(4) . . . . ?
C411 C412 C413 C414 0.9(9) . . . . ?
C412 C413 C414 C415 -2.1(9) . . . . ?
C412 C413 C414 C417 178.4(6) . . . . ?
C413 C414 C415 C416 2.0(9) . . . . ?
C417 C414 C415 C416 -178.5(5) . . . . ?
C412 C411 C416 C415 -0.5(8) . . . . ?
P4 C411 C416 C415 -178.3(4) . . . . ?
C414 C415 C416 C411 -0.7(8) . . . . ?
C431 P4 C421 C422 -42.0(5) . . . . ?
C411 P4 C421 C422 71.9(4) . . . . ?
Au4 P4 C421 C422 -167.3(4) . . . . ?
C431 P4 C421 C426 142.5(4) . . . . ?
C411 P4 C421 C426 -103.6(4) . . . . ?
Au4 P4 C421 C426 17.2(4) . . . . ?
C426 C421 C422 C423 -1.3(8) . . . . ?
P4 C421 C422 C423 -176.9(4) . . . . ?
C421 C422 C423 C424 0.5(8) . . . . ?
C422 C423 C424 C425 0.6(8) . . . . ?
C422 C423 C424 C427 179.9(5) . . . . ?
C423 C424 C425 C426 -0.9(8) . . . . ?
C427 C424 C425 C426 179.8(6) . . . . ?
C424 C425 C426 C421 0.0(9) . . . . ?
C422 C421 C426 C425 1.1(8) . . . . ?
P4 C421 C426 C425 176.8(4) . . . . ?
C421 P4 C431 C432 154.3(4) . . . . ?
C411 P4 C431 C432 39.9(4) . . . . ?
Au4 P4 C431 C432 -78.2(4) . . . . ?
C421 P4 C431 C436 -32.1(4) . . . . ?
C411 P4 C431 C436 -146.5(4) . . . . ?
Au4 P4 C431 C436 95.3(4) . . . . ?
C436 C431 C432 C433 -0.2(8) . . . . ?
P4 C431 C432 C433 173.5(4) . . . . ?
C431 C432 C433 C434 -0.2(8) . . . . ?
C432 C433 C434 C435 0.6(8) . . . . ?
C432 C433 C434 C437 179.8(6) . . . . ?
C433 C434 C435 C436 -0.5(8) . . . . ?
C437 C434 C435 C436 -179.7(6) . . . . ?
C432 C431 C436 C435 0.2(7) . . . . ?
P4 C431 C436 C435 -173.3(4) . . . . ?
C434 C435 C436 C431 0.1(8) . . . . ?
